data_7708905
loop_
_publ_author_name
'N\"o\&sler, Maite'
'Hunger, David'
'Reichert, Felix'
'Winkler, Mario'
'Reimann, Marc'
'Klein, Johannes'
'Suhr, Simon'
'Suntrup, Lisa'
'Beerhues, Julia'
'Kaupp, Martin'
'van Slageren, Joris'
'Sarkar, Biprajit'

_publ_section_title
;
 Spin-State Control of Cobalt(II) and Iron(II) Complexes with
 Click-Derived Tripodal Ligands Through Non-Covalent and Fluorine-Specific
 Interactions
;
_journal_name_full 'Dalton Transactions'
_journal_paper_doi 10.1039/D1DT03535E
_journal_year 2021
_chemical_formula_moiety 'C14 H27 I N2 Si Zn'
_chemical_formula_sum 'C14 H27 I N2 Si Zn'
_chemical_formula_weight 443.73
_space_group_crystal_system orthorhombic
_space_group_IT_number 61
_space_group_name_Hall '-P 2ac 2ab'
_space_group_name_H-M_alt 'P b c a'
_atom_sites_solution_hydrogens geom
_audit_creation_method SHELXL-2018/3
_audit_update_record
;
2021-06-09 deposited with the CCDC.	2021-11-19 downloaded from the CCDC.
;
_cell_angle_alpha 90
_cell_angle_beta 90
_cell_angle_gamma 90
_cell_formula_units_Z 8
_cell_length_a 15.0253(19)
_cell_length_b 15.7490(19)
_cell_length_c 16.4568(17)
_cell_measurement_reflns_used 6521
_cell_measurement_temperature 140(2)
_cell_measurement_theta_max 23.65
_cell_measurement_theta_min 2.48
_cell_volume 3894.2(8)
_computing_cell_refinement 'APEX3/SAINT (Bruker, 2016)'
_computing_data_collection 'APEX3 (Bruker, 2016)'
_computing_data_reduction 'SAINT/XPREP (Bruker, 2016)'
_computing_molecular_graphics 'ORTEP3- 2014.1(Farrugia, 1997) '
_computing_publication_material 'SHELXL-2018/3 (Sheldrick, 2018)'
_computing_structure_refinement 'SHELXL-2018/3 (Sheldrick, 2018)'
_computing_structure_solution 'SHELXT 2018/2 (Sheldrick, 2018)'
_diffrn_ambient_temperature 140(2)
_diffrn_detector_area_resol_mean 0
_diffrn_measured_fraction_theta_full 1.000
_diffrn_measured_fraction_theta_max 1.000
_diffrn_measurement_device_type 'Bruker KAPPA APEX-II CCD'
_diffrn_measurement_method '\f and \w scans'
_diffrn_radiation_type MoK\a
_diffrn_radiation_wavelength 0.71073
_diffrn_reflns_av_R_equivalents 0.1161
_diffrn_reflns_av_unetI/netI 0.0447
_diffrn_reflns_Laue_measured_fraction_full 1.000
_diffrn_reflns_Laue_measured_fraction_max 1.000
_diffrn_reflns_limit_h_max 17
_diffrn_reflns_limit_h_min -17
_diffrn_reflns_limit_k_max 18
_diffrn_reflns_limit_k_min -18
_diffrn_reflns_limit_l_max 19
_diffrn_reflns_limit_l_min -19
_diffrn_reflns_number 63027
_diffrn_reflns_point_group_measured_fraction_full 1.000
_diffrn_reflns_point_group_measured_fraction_max 1.000
_diffrn_reflns_theta_full 24.999
_diffrn_reflns_theta_max 24.999
_diffrn_reflns_theta_min 2.245
_diffrn_source 'sealed tube'
_exptl_absorpt_coefficient_mu 2.900
_exptl_absorpt_correction_T_max 0.997
_exptl_absorpt_correction_T_min 0.989
_exptl_absorpt_correction_type multi-scan
_exptl_absorpt_process_details 'SADABS (Bruker, 2016)'
_exptl_crystal_colour colourless
_exptl_crystal_density_diffrn 1.514
_exptl_crystal_density_meas 1.513
_exptl_crystal_density_method NONE
_exptl_crystal_description plate
_exptl_crystal_F_000 1776
_exptl_crystal_size_max 0.085
_exptl_crystal_size_mid 0.075
_exptl_crystal_size_min 0.045
_refine_diff_density_max 0.830
_refine_diff_density_min -0.804
_refine_diff_density_rms 0.101
_refine_ls_extinction_method none
_refine_ls_goodness_of_fit_ref 1.084
_refine_ls_hydrogen_treatment constr
_refine_ls_matrix_type full
_refine_ls_number_parameters 178
_refine_ls_number_reflns 3425
_refine_ls_number_restraints 0
_refine_ls_restrained_S_all 1.084
_refine_ls_R_factor_all 0.0795
_refine_ls_R_factor_gt 0.0436
_refine_ls_shift/su_max 0.000
_refine_ls_shift/su_mean 0.000
_refine_ls_structure_factor_coef Fsqd
_refine_ls_weighting_details 'w=1/[\s^2^(Fo^2^)+(0.0390P)^2^+8.7419P] where P=(Fo^2^+2Fc^2^)/3'
_refine_ls_weighting_scheme calc
_refine_ls_wR_factor_gt 0.0892
_refine_ls_wR_factor_ref 0.1078
_reflns_Friedel_coverage 0.000
_reflns_number_gt 2334
_reflns_number_total 3425
_reflns_threshold_expression 'I > 2\s(I)'
_cod_data_source_file d1dt03535e2.cif
_cod_data_source_block shelx
_cod_database_code 7708905
_shelx_shelxl_version_number 2018/3
_shelx_space_group_comment
;
The symmetry employed for this shelxl refinement is uniquely defined
by the following loop, which should always be used as a source of
symmetry information in preference to the above space-group names.
They are only intended as comments.
;
_shelx_estimated_absorpt_t_min 0.791
_shelx_estimated_absorpt_t_max 0.881

loop_
_space_group_symop_operation_xyz
'x, y, z'
'-x+1/2, -y, z+1/2'
'-x, y+1/2, -z+1/2'
'x+1/2, -y+1/2, -z'
'-x, -y, -z'
'x-1/2, y, -z-1/2'
'x, -y-1/2, z-1/2'
'-x-1/2, y-1/2, z'

loop_
_atom_site_label
_atom_site_type_symbol
_atom_site_fract_x
_atom_site_fract_y
_atom_site_fract_z
_atom_site_U_iso_or_equiv
_atom_site_adp_type
_atom_site_occupancy
_atom_site_site_symmetry_order
_atom_site_calc_flag
_atom_site_refinement_flags_posn
_atom_site_refinement_flags_adp
_atom_site_refinement_flags_occupancy
_atom_site_disorder_assembly
_atom_site_disorder_group
C1 C 0.3581(6) 0.4965(4) 0.4846(5) 0.073(2) Uani 1 1 d . . . . .
H1A H 0.303552 0.523008 0.464105 0.110 Uiso 1 1 calc R U . . .
H1B H 0.402361 0.493848 0.440885 0.110 Uiso 1 1 calc R U . . .
H1C H 0.381811 0.530298 0.529698 0.110 Uiso 1 1 calc R U . . .
C2 C 0.4218(7) 0.3768(6) 0.5495(5) 0.102(3) Uani 1 1 d . . . . .
H2A H 0.440051 0.413512 0.594620 0.152 Uiso 1 1 calc R U . . .
H2B H 0.468654 0.375904 0.508138 0.152 Uiso 1 1 calc R U . . .
H2C H 0.411683 0.319083 0.569733 0.152 Uiso 1 1 calc R U . . .
C3 C 0.2705(7) 0.4092(7) 0.5746(5) 0.105(4) Uani 1 1 d . . . . .
H3A H 0.277763 0.357236 0.607844 0.126 Uiso 1 1 calc R U . . .
H3B H 0.279573 0.458611 0.610893 0.126 Uiso 1 1 calc R U . . .
C4 C 0.1823(7) 0.4116(7) 0.5444(6) 0.107(4) Uani 1 1 d . . . . .
H4A H 0.171090 0.468890 0.521764 0.129 Uiso 1 1 calc R U . . .
H4B H 0.140831 0.403313 0.590396 0.129 Uiso 1 1 calc R U . . .
C5 C 0.0920(6) 0.3827(8) 0.4271(6) 0.122(4) Uani 1 1 d . . . . .
H5A H 0.074699 0.340399 0.386420 0.183 Uiso 1 1 calc R U . . .
H5B H 0.115171 0.433351 0.399774 0.183 Uiso 1 1 calc R U . . .
H5C H 0.040036 0.398152 0.459906 0.183 Uiso 1 1 calc R U . . .
C6 C 0.1294(6) 0.2678(7) 0.5158(7) 0.117(4) Uani 1 1 d . . . . .
H6A H 0.074191 0.278489 0.545796 0.176 Uiso 1 1 calc R U . . .
H6B H 0.174595 0.245440 0.553060 0.176 Uiso 1 1 calc R U . . .
H6C H 0.118169 0.226325 0.472637 0.176 Uiso 1 1 calc R U . . .
C7 C 0.1916(5) 0.3822(5) 0.2174(5) 0.071(2) Uani 1 1 d . . . . .
H7A H 0.205298 0.385402 0.159237 0.107 Uiso 1 1 calc R U . . .
H7B H 0.158384 0.432916 0.233764 0.107 Uiso 1 1 calc R U . . .
H7C H 0.155491 0.331517 0.228008 0.107 Uiso 1 1 calc R U . . .
C8 C 0.3698(6) 0.2966(5) 0.2217(5) 0.087(3) Uani 1 1 d . . . . .
H8A H 0.341203 0.240673 0.222928 0.130 Uiso 1 1 calc R U . . .
H8B H 0.428078 0.293203 0.248188 0.130 Uiso 1 1 calc R U . . .
H8C H 0.377453 0.314728 0.165147 0.130 Uiso 1 1 calc R U . . .
C9 C 0.3534(4) 0.4830(4) 0.2636(3) 0.0417(14) Uani 1 1 d . . . . .
C10 C 0.4397(5) 0.4930(5) 0.2371(4) 0.064(2) Uani 1 1 d . . . . .
H10 H 0.473347 0.444188 0.222592 0.077 Uiso 1 1 calc R U . . .
C11 C 0.4787(6) 0.5721(6) 0.2311(5) 0.082(3) Uani 1 1 d . . . . .
H11 H 0.538581 0.577272 0.213379 0.098 Uiso 1 1 calc R U . . .
C12 C 0.4311(7) 0.6426(6) 0.2507(5) 0.081(3) Uani 1 1 d . . . . .
H12 H 0.457546 0.697154 0.245628 0.097 Uiso 1 1 calc R U . . .
C13 C 0.3462(6) 0.6353(4) 0.2773(5) 0.067(2) Uani 1 1 d . . . . .
H13 H 0.313385 0.684629 0.291715 0.081 Uiso 1 1 calc R U . . .
C14 C 0.3079(5) 0.5569(4) 0.2835(4) 0.0502(16) Uani 1 1 d . . . . .
H14 H 0.248118 0.552859 0.302001 0.060 Uiso 1 1 calc R U . . .
I1 I 0.34615(3) 0.18036(3) 0.44864(3) 0.05887(18) Uani 1 1 d . . . . .
N1 N 0.3382(4) 0.4101(3) 0.5132(3) 0.0538(14) Uani 1 1 d . . . . .
N2 N 0.1612(4) 0.3470(4) 0.4800(4) 0.0605(16) Uani 1 1 d . . . . .
Si1 Si 0.29795(12) 0.37570(10) 0.27696(10) 0.0429(4) Uani 1 1 d . . . . .
Zn1 Zn 0.28463(4) 0.33464(4) 0.41583(4) 0.03728(19) Uani 1 1 d . . . . .

loop_
_atom_site_aniso_label
_atom_site_aniso_U_11
_atom_site_aniso_U_22
_atom_site_aniso_U_33
_atom_site_aniso_U_23
_atom_site_aniso_U_13
_atom_site_aniso_U_12
C1 0.105(7) 0.045(4) 0.070(5) -0.003(4) -0.008(4) -0.021(4)
C2 0.129(9) 0.075(6) 0.101(7) -0.003(5) -0.070(6) -0.007(6)
C3 0.138(10) 0.121(8) 0.058(6) -0.035(5) 0.021(6) -0.041(7)
C4 0.109(8) 0.140(10) 0.073(6) -0.020(6) 0.034(6) 0.044(7)
C5 0.049(5) 0.202(12) 0.115(8) 0.056(8) 0.010(5) 0.041(7)
C6 0.079(7) 0.111(8) 0.162(10) 0.049(7) 0.058(6) 0.004(6)
C7 0.086(6) 0.067(5) 0.060(5) 0.016(4) -0.022(4) -0.019(4)
C8 0.134(8) 0.057(5) 0.069(5) -0.009(4) 0.041(5) 0.019(5)
C9 0.047(4) 0.052(4) 0.027(3) 0.004(3) 0.002(3) 0.002(3)
C10 0.054(5) 0.074(5) 0.066(5) 0.010(4) 0.008(4) 0.001(4)
C11 0.060(6) 0.104(7) 0.081(6) 0.019(5) -0.004(4) -0.029(5)
C12 0.097(7) 0.066(6) 0.079(6) 0.016(4) -0.020(5) -0.036(5)
C13 0.089(6) 0.045(4) 0.068(5) 0.000(4) -0.001(5) -0.008(4)
C14 0.056(4) 0.048(4) 0.046(4) 0.005(3) 0.005(3) -0.002(3)
I1 0.0673(3) 0.0394(3) 0.0700(3) 0.0030(2) -0.0129(2) 0.0068(2)
N1 0.077(4) 0.049(3) 0.036(3) -0.002(2) -0.003(3) -0.014(3)
N2 0.047(3) 0.079(4) 0.056(4) 0.018(3) 0.014(3) 0.009(3)
Si1 0.0595(12) 0.0367(9) 0.0325(9) 0.0018(7) 0.0030(8) 0.0044(8)
Zn1 0.0401(4) 0.0379(4) 0.0338(4) 0.0025(3) 0.0010(3) 0.0005(3)

loop_
_atom_type_symbol
_atom_type_description
_atom_type_scat_dispersion_real
_atom_type_scat_dispersion_imag
_atom_type_scat_source
C C 0.0033 0.0016 'International Tables Vol C Tables 4.2.6.8 and 6.1.1.4'
H H 0.0000 0.0000 'International Tables Vol C Tables 4.2.6.8 and 6.1.1.4'
I I -0.4742 1.8119 'International Tables Vol C Tables 4.2.6.8 and 6.1.1.4'
N N 0.0061 0.0033 'International Tables Vol C Tables 4.2.6.8 and 6.1.1.4'
Si Si 0.0817 0.0704 'International Tables Vol C Tables 4.2.6.8 and 6.1.1.4'
Zn Zn 0.2839 1.4301 'International Tables Vol C Tables 4.2.6.8 and 6.1.1.4'

loop_
_geom_angle_atom_site_label_1
_geom_angle_atom_site_label_2
_geom_angle_atom_site_label_3
_geom_angle
_geom_angle_site_symmetry_1
_geom_angle_site_symmetry_3
_geom_angle_publ_flag
C4 C3 N1 114.5(8) . . ?
C3 C4 N2 115.3(8) . . ?
C10 C9 C14 116.2(6) . . ?
C10 C9 Si1 123.5(5) . . ?
C14 C9 Si1 120.2(5) . . ?
C9 C10 C11 121.7(7) . . ?
C12 C11 C10 119.9(8) . . ?
C13 C12 C11 120.2(8) . . ?
C12 C13 C14 119.9(8) . . ?
C13 C14 C9 122.2(7) . . ?
C3 N1 C1 112.3(7) . . ?
C3 N1 C2 108.2(7) . . ?
C1 N1 C2 106.4(6) . . ?
C3 N1 Zn1 104.7(5) . . ?
C1 N1 Zn1 110.4(4) . . ?
C2 N1 Zn1 114.9(5) . . ?
C6 N2 C5 109.6(7) . . ?
C6 N2 C4 111.3(8) . . ?
C5 N2 C4 108.0(8) . . ?
C6 N2 Zn1 113.8(5) . . ?
C5 N2 Zn1 110.8(5) . . ?
C4 N2 Zn1 103.0(5) . . ?
C7 Si1 C8 105.7(4) . . ?
C7 Si1 C9 105.3(3) . . ?
C8 Si1 C9 106.4(3) . . ?
C7 Si1 Zn1 116.4(3) . . ?
C8 Si1 Zn1 109.4(3) . . ?
C9 Si1 Zn1 112.96(18) . . ?
N2 Zn1 N1 84.6(2) . . ?
N2 Zn1 Si1 121.36(16) . . ?
N1 Zn1 Si1 122.21(15) . . ?
N2 Zn1 I1 106.51(16) . . ?
N1 Zn1 I1 102.94(15) . . ?
Si1 Zn1 I1 114.46(5) . . ?

loop_
_geom_bond_atom_site_label_1
_geom_bond_atom_site_label_2
_geom_bond_distance
_geom_bond_site_symmetry_2
_geom_bond_publ_flag
C1 N1 1.471(8) . ?
C2 N1 1.486(10) . ?
C3 C4 1.416(13) . ?
C3 N1 1.434(10) . ?
C4 N2 1.503(12) . ?
C5 N2 1.467(9) . ?
C6 N2 1.459(10) . ?
C7 Si1 1.878(7) . ?
C8 Si1 1.883(7) . ?
C9 C10 1.378(9) . ?
C9 C14 1.390(8) . ?
C9 Si1 1.896(6) . ?
C10 C11 1.380(10) . ?
C11 C12 1.359(11) . ?
C12 C13 1.354(11) . ?
C13 C14 1.366(9) . ?
I1 Zn1 2.6552(8) . ?
N1 Zn1 2.152(5) . ?
N2 Zn1 2.144(5) . ?
Si1 Zn1 2.3835(17) . ?

loop_
_geom_hbond_atom_site_label_D
_geom_hbond_atom_site_label_H
_geom_hbond_atom_site_label_A
_geom_hbond_distance_DH
_geom_hbond_distance_HA
_geom_hbond_distance_DA
_geom_hbond_angle_DHA
_geom_hbond_site_symmetry_A
_geom_hbond_publ_flag
C2 H2C I1 0.98 3.12 3.691(8) 118.8 . yes

loop_
_geom_torsion_atom_site_label_1
_geom_torsion_atom_site_label_2
_geom_torsion_atom_site_label_3
_geom_torsion_atom_site_label_4
_geom_torsion
_geom_torsion_site_symmetry_1
_geom_torsion_site_symmetry_2
_geom_torsion_site_symmetry_3
_geom_torsion_site_symmetry_4
_geom_torsion_publ_flag
N1 C3 C4 N2 51.0(13) . . . . ?
C14 C9 C10 C11 0.2(10) . . . . ?
Si1 C9 C10 C11 -177.5(6) . . . . ?
C9 C10 C11 C12 -0.8(12) . . . . ?
C10 C11 C12 C13 1.1(13) . . . . ?
C11 C12 C13 C14 -0.9(12) . . . . ?
C12 C13 C14 C9 0.3(11) . . . . ?
C10 C9 C14 C13 0.0(10) . . . . ?
Si1 C9 C14 C13 177.8(5) . . . . ?
C4 C3 N1 C1 82.9(10) . . . . ?
C4 C3 N1 C2 -160.0(9) . . . . ?
C4 C3 N1 Zn1 -37.0(10) . . . . ?
C3 C4 N2 C6 89.0(10) . . . . ?
C3 C4 N2 C5 -150.7(9) . . . . ?
C3 C4 N2 Zn1 -33.4(10) . . . . ?
C10 C9 Si1 C7 -127.0(6) . . . . ?
C14 C9 Si1 C7 55.3(6) . . . . ?
C10 C9 Si1 C8 -15.1(6) . . . . ?
C14 C9 Si1 C8 167.3(5) . . . . ?
C10 C9 Si1 Zn1 104.9(5) . . . . ?
C14 C9 Si1 Zn1 -72.7(5) . . . . ?
